data_7704431
loop_
_publ_author_name
'Mortis, Alexandros'
'Barisic, Damir'
'Eichele, Klaus'
'Maichle-M\"ossmer, C\"acilia'
'Anwander, Reiner'

_publ_section_title
;
 Scandium bis(trimethylsilyl)methyl complexes revisited: extending the
 <sup>45</sup>Sc NMR chemical shift range and a new structural motif of
 Li[CH(SiMe<sub>3</sub>)<sub>2</sub>].
;
_journal_issue 23
_journal_name_full 'Dalton transactions (Cambridge, England : 2003)'
_journal_page_first 7829
_journal_page_last 7841
_journal_paper_doi 10.1039/d0dt01247e
_journal_volume 49
_journal_year 2020
_chemical_formula_sum 'C48 H120 Li2 O4 Sc2 Si8'
_chemical_formula_weight 1089.95
_chemical_properties_physical Air-sensitive,Moisture-sensitive
_space_group_crystal_system monoclinic
_space_group_IT_number 14
_space_group_name_Hall '-P 2ybc'
_space_group_name_H-M_alt 'P 1 21/c 1'
_atom_sites_solution_hydrogens geom
_audit_creation_method SHELXL-2014/7
_audit_update_record
;
2020-03-16 deposited with the CCDC.	2020-05-18 downloaded from the CCDC.
;
_cell_angle_alpha 90
_cell_angle_beta 125.5710(10)
_cell_angle_gamma 90
_cell_formula_units_Z 2
_cell_length_a 13.3428(3)
_cell_length_b 17.6787(4)
_cell_length_c 18.8050(4)
_cell_measurement_reflns_used 9870
_cell_measurement_temperature 100(2)
_cell_measurement_theta_max 25.8666
_cell_measurement_theta_min 2.1906
_cell_volume 3608.05(15)
_computing_cell_refinement 'APEX2 v2014.11-0 (Bruker AXS)'
_computing_data_collection 'Apex 2'
_computing_data_reduction 'SAINT V8.34A (Bruker AXS Inc., 2013)'
_computing_structure_refinement 'SHELXL-2014/7 (Sheldrick, 2014)'
_computing_structure_solution 'XT, VERSION 2014/5,SHELXS-13 (Sheldrick 2008)'
_diffrn_ambient_temperature 100(2)
_diffrn_measured_fraction_theta_full 0.999
_diffrn_measured_fraction_theta_max 0.997
_diffrn_measurement_device_type 'Bruker APEX II DUO'
_diffrn_measurement_method 'omega scans'
_diffrn_radiation_type MoK\a
_diffrn_radiation_wavelength 0.71073
_diffrn_reflns_av_R_equivalents 0.0555
_diffrn_reflns_av_unetI/netI 0.0353
_diffrn_reflns_Laue_measured_fraction_full 0.999
_diffrn_reflns_Laue_measured_fraction_max 0.997
_diffrn_reflns_limit_h_max 17
_diffrn_reflns_limit_h_min -17
_diffrn_reflns_limit_k_max 22
_diffrn_reflns_limit_k_min -21
_diffrn_reflns_limit_l_max 24
_diffrn_reflns_limit_l_min -24
_diffrn_reflns_number 82757
_diffrn_reflns_point_group_measured_fraction_full 0.999
_diffrn_reflns_point_group_measured_fraction_max 0.997
_diffrn_reflns_theta_full 25.242
_diffrn_reflns_theta_max 27.106
_diffrn_reflns_theta_min 1.760
_diffrn_source 'ImuS-focus sealed tube'
_exptl_absorpt_coefficient_mu 0.353
_exptl_absorpt_correction_T_max 0.959
_exptl_absorpt_correction_T_min 0.726
_exptl_absorpt_correction_type numerical
_exptl_absorpt_process_details Sadabs
_exptl_crystal_colour 'clear light colourless'
_exptl_crystal_density_diffrn 1.003
_exptl_crystal_description plate
_exptl_crystal_F_000 1200
_exptl_crystal_size_max 0.281
_exptl_crystal_size_mid 0.119
_exptl_crystal_size_min 0.097
_refine_diff_density_max 1.533
_refine_diff_density_min -0.461
_refine_diff_density_rms 0.066
_refine_ls_extinction_method none
_refine_ls_goodness_of_fit_ref 1.026
_refine_ls_hydrogen_treatment constr
_refine_ls_matrix_type full
_refine_ls_number_parameters 317
_refine_ls_number_reflns 7942
_refine_ls_number_restraints 51
_refine_ls_restrained_S_all 1.027
_refine_ls_R_factor_all 0.0694
_refine_ls_R_factor_gt 0.0481
_refine_ls_shift/su_max 0.000
_refine_ls_shift/su_mean 0.000
_refine_ls_structure_factor_coef Fsqd
_refine_ls_weighting_details 'w=1/[\s^2^(Fo^2^)+(0.0682P)^2^+3.1959P] where P=(Fo^2^+2Fc^2^)/3'
_refine_ls_weighting_scheme calc
_refine_ls_wR_factor_gt 0.1261
_refine_ls_wR_factor_ref 0.1406
_reflns_Friedel_coverage 0.000
_reflns_number_gt 6003
_reflns_number_total 7942
_reflns_threshold_expression 'I > 2\s(I)'
_cod_data_source_file d0dt01247e2.cif
_cod_data_source_block 3_mo_db082_Neu
_cod_depositor_comments 'Adding full bibliography for 7704428--7704433.cif.'
_cod_original_cell_volume 3608.05(14)
_cod_original_sg_symbol_H-M 'P 21/c'
_cod_database_code 7704431
_shelx_shelxl_version_number 2014/7
_shelx_space_group_comment
;
The symmetry employed for this shelxl refinement is uniquely defined
by the following loop, which should always be used as a source of
symmetry information in preference to the above space-group names.
They are only intended as comments.
;
_shelx_estimated_absorpt_t_min 0.907
_shelx_estimated_absorpt_t_max 0.967

loop_
_space_group_symop_operation_xyz
'x, y, z'
'-x, y+1/2, -z+1/2'
'-x, -y, -z'
'x, -y-1/2, z-1/2'

loop_
_atom_site_label
_atom_site_type_symbol
_atom_site_fract_x
_atom_site_fract_y
_atom_site_fract_z
_atom_site_U_iso_or_equiv
_atom_site_adp_type
_atom_site_occupancy
_atom_site_site_symmetry_order
_atom_site_calc_flag
_atom_site_refinement_flags_posn
_atom_site_refinement_flags_adp
_atom_site_refinement_flags_occupancy
_atom_site_disorder_assembly
_atom_site_disorder_group
Li1 Li 0.4873(4) 0.0181(3) 0.1597(3) 0.0373(10) Uani 1 1 d . . . . .
O1 O 0.5800(2) -0.04118(12) 0.26499(13) 0.0501(5) Uani 1 1 d . . . . .
O2 O 0.38796(19) 0.08294(12) 0.17613(14) 0.0495(5) Uani 1 1 d . U . . .
Sc1 Sc 0.26219(4) -0.12011(2) -0.09442(3) 0.02129(12) Uani 1 1 d . . . . .
Si1 Si 0.04151(7) 0.02199(4) -0.18098(5) 0.03246(17) Uani 1 1 d . . . . .
Si2 Si 0.00551(6) -0.11291(4) -0.30343(4) 0.02903(17) Uani 1 1 d . . . . .
Si3 Si 0.41219(6) -0.29035(4) -0.03255(5) 0.03053(17) Uani 1 1 d . . . . .
Si4 Si 0.21659(6) -0.26102(4) 0.00815(4) 0.02923(17) Uani 1 1 d . . . . .
C1 C 0.0689(2) -0.07826(12) -0.19232(15) 0.0243(5) Uani 1 1 d . . . . .
H1 H 0.0197 -0.1062 -0.1761 0.029 Uiso 1 1 calc R U . . .
C2 C 0.0538(3) 0.03672(18) -0.0770(2) 0.0508(8) Uani 1 1 d . . . . .
H2A H -0.0030 0.0024 -0.0760 0.076 Uiso 1 1 calc R U . . .
H2B H 0.0325 0.0892 -0.0743 0.076 Uiso 1 1 calc R U . . .
H2C H 0.1384 0.0263 -0.0267 0.076 Uiso 1 1 calc R U . . .
C3 C 0.1565(3) 0.08596(15) -0.1773(2) 0.0491(8) Uani 1 1 d . . . . .
H3A H 0.2397 0.0723 -0.1273 0.074 Uiso 1 1 calc R U . . .
H3B H 0.1392 0.1385 -0.1713 0.074 Uiso 1 1 calc R U . . .
H3C H 0.1506 0.0805 -0.2315 0.074 Uiso 1 1 calc R U . . .
C4 C -0.1142(3) 0.06004(17) -0.2703(2) 0.0482(7) Uani 1 1 d . . . . .
H4A H -0.1219 0.1123 -0.2567 0.072 Uiso 1 1 calc R U . . .
H4B H -0.1785 0.0288 -0.2749 0.072 Uiso 1 1 calc R U . . .
H4C H -0.1234 0.0588 -0.3259 0.072 Uiso 1 1 calc R U . . .
C5 C 0.0412(3) -0.04612(16) -0.36342(18) 0.0394(6) Uani 1 1 d . . . . .
H5A H 0.1303 -0.0372 -0.3286 0.059 Uiso 1 1 calc R U . . .
H5B H -0.0016 0.0019 -0.3731 0.059 Uiso 1 1 calc R U . . .
H5C H 0.0137 -0.0682 -0.4199 0.059 Uiso 1 1 calc R U . . .
C6 C -0.1650(3) -0.1292(2) -0.3701(2) 0.0523(8) Uani 1 1 d . . . . .
H6A H -0.2073 -0.0807 -0.3809 0.078 Uiso 1 1 calc R U . . .
H6B H -0.1843 -0.1629 -0.3383 0.078 Uiso 1 1 calc R U . . .
H6C H -0.1925 -0.1524 -0.4260 0.078 Uiso 1 1 calc R U . . .
C7 C 0.0699(3) -0.20724(15) -0.30469(19) 0.0448(7) Uani 1 1 d . . . . .
H7A H 0.0341 -0.2220 -0.3652 0.067 Uiso 1 1 calc R U . . .
H7B H 0.0494 -0.2454 -0.2772 0.067 Uiso 1 1 calc R U . . .
H7C H 0.1596 -0.2035 -0.2723 0.067 Uiso 1 1 calc R U . . .
C8 C 0.2694(2) -0.24348(13) -0.06180(15) 0.0239(5) Uani 1 1 d . . . . .
H8 H 0.2039 -0.2671 -0.1190 0.029 Uiso 1 1 calc R U . . .
C9 C 0.4160(3) -0.29817(16) -0.1305(2) 0.0432(7) Uani 1 1 d . . . . .
H9A H 0.4058 -0.2478 -0.1557 0.065 Uiso 1 1 calc R U . . .
H9B H 0.3489 -0.3312 -0.1741 0.065 Uiso 1 1 calc R U . . .
H9C H 0.4951 -0.3195 -0.1127 0.065 Uiso 1 1 calc R U . . .
C10 C 0.4369(3) -0.39000(15) 0.0103(2) 0.0470(7) Uani 1 1 d . . . . .
H10A H 0.3687 -0.4221 -0.0338 0.071 Uiso 1 1 calc R U . . .
H10B H 0.4402 -0.3901 0.0638 0.071 Uiso 1 1 calc R U . . .
H10C H 0.5146 -0.4096 0.0233 0.071 Uiso 1 1 calc R U . . .
C11 C 0.5508(2) -0.23500(17) 0.0533(2) 0.0459(7) Uani 1 1 d . . . . .
H11A H 0.6257 -0.2615 0.0692 0.069 Uiso 1 1 calc R U . . .
H11B H 0.5507 -0.2298 0.1051 0.069 Uiso 1 1 calc R U . . .
H11C H 0.5486 -0.1847 0.0305 0.069 Uiso 1 1 calc R U . . .
C12 C 0.1355(3) -0.35434(16) -0.0164(2) 0.0449(7) Uani 1 1 d . . . . .
H12A H 0.1913 -0.3952 -0.0077 0.067 Uiso 1 1 calc R U . . .
H12B H 0.0624 -0.3547 -0.0772 0.067 Uiso 1 1 calc R U . . .
H12C H 0.1106 -0.3618 0.0229 0.067 Uiso 1 1 calc R U . . .
C13 C 0.0998(3) -0.18975(17) -0.0084(2) 0.0466(7) Uani 1 1 d . . . . .
H13A H 0.0752 -0.2018 0.0303 0.070 Uiso 1 1 calc R U . . .
H13B H 0.0273 -0.1913 -0.0694 0.070 Uiso 1 1 calc R U . . .
H13C H 0.1361 -0.1390 0.0052 0.070 Uiso 1 1 calc R U . . .
C14 C 0.3462(3) -0.2587(2) 0.12829(18) 0.0508(8) Uani 1 1 d . . . . .
H14A H 0.3130 -0.2671 0.1624 0.076 Uiso 1 1 calc R U . . .
H14B H 0.3870 -0.2093 0.1433 0.076 Uiso 1 1 calc R U . . .
H14C H 0.4059 -0.2985 0.1416 0.076 Uiso 1 1 calc R U . . .
C15 C 0.3738(2) -0.08779(14) -0.14472(16) 0.0288(5) Uani 1 1 d . . . . .
H15A H 0.3440 -0.1160 -0.1985 0.043 Uiso 1 1 calc R U . . .
H15B H 0.4607 -0.0999 -0.1005 0.043 Uiso 1 1 calc R U . . .
H15C H 0.3652 -0.0334 -0.1571 0.043 Uiso 1 1 calc R U . . .
C16 C 0.3645(2) -0.05507(14) 0.03256(16) 0.0329(6) Uani 1 1 d . . . . .
H16A H 0.3554 -0.0007 0.0202 0.049 Uiso 1 1 calc R U . . .
H16B H 0.4520 -0.0686 0.0673 0.049 Uiso 1 1 calc R U . . .
H16C H 0.3305 -0.0677 0.0653 0.049 Uiso 1 1 calc R U . . .
C17 C 0.6345(3) -0.11431(18) 0.2811(2) 0.0598(9) Uani 1 1 d . . . . .
H17A H 0.5790 -0.1529 0.2789 0.072 Uiso 0.336(14) 1 calc R U P A 1
H17B H 0.6473 -0.1266 0.2355 0.072 Uiso 0.336(14) 1 calc R U P A 1
H17C H 0.6754 -0.1204 0.2512 0.072 Uiso 0.664(14) 1 calc R U P A 2
H17D H 0.5721 -0.1547 0.2612 0.072 Uiso 0.664(14) 1 calc R U P A 2
C18 C 0.7437(17) -0.1150(10) 0.3606(10) 0.0694(18) Uani 0.336(14) 1 d . . P A 1
H18A H 0.8115 -0.1111 0.3536 0.083 Uiso 0.336(14) 1 calc R U P A 1
H18B H 0.7530 -0.1635 0.3903 0.083 Uiso 0.336(14) 1 calc R U P A 1
C19 C 0.7518(19) -0.0539(9) 0.4130(8) 0.0694(18) Uani 0.336(14) 1 d . . P A 1
H19A H 0.8295 -0.0254 0.4384 0.083 Uiso 0.336(14) 1 calc R U P A 1
H19B H 0.7478 -0.0724 0.4610 0.083 Uiso 0.336(14) 1 calc R U P A 1
C18A C 0.7321(9) -0.1161(5) 0.3842(5) 0.0694(18) Uani 0.664(14) 1 d . . P A 2
H18C H 0.7252 -0.1636 0.4089 0.083 Uiso 0.664(14) 1 calc R U P A 2
H18D H 0.8171 -0.1115 0.4006 0.083 Uiso 0.664(14) 1 calc R U P A 2
C19A C 0.6990(10) -0.0487(4) 0.4158(4) 0.0694(18) Uani 0.664(14) 1 d . . P A 2
H19C H 0.6477 -0.0643 0.4357 0.083 Uiso 0.664(14) 1 calc R U P A 2
H19D H 0.7742 -0.0235 0.4649 0.083 Uiso 0.664(14) 1 calc R U P A 2
C20 C 0.6365(4) -0.0030(3) 0.3473(2) 0.0828(13) Uani 1 1 d . . . . .
H20A H 0.5794 0.0000 0.3647 0.099 Uiso 0.336(14) 1 calc R U P A 1
H20B H 0.6623 0.0488 0.3445 0.099 Uiso 0.336(14) 1 calc R U P A 1
H20C H 0.6931 0.0363 0.3522 0.099 Uiso 0.664(14) 1 calc R U P A 2
H20D H 0.5716 0.0228 0.3485 0.099 Uiso 0.664(14) 1 calc R U P A 2
C21 C 0.3069(4) 0.0515(2) 0.1959(3) 0.0734(11) Uani 1 1 d . U . . .
H21A H 0.2678 0.0049 0.1613 0.088 Uiso 0.580(17) 1 calc R U P B 1
H21B H 0.3548 0.0381 0.2587 0.088 Uiso 0.580(17) 1 calc R U P B 1
H21C H 0.3496 0.0116 0.2410 0.088 Uiso 0.420(17) 1 calc R U P B 2
H21D H 0.2328 0.0294 0.1428 0.088 Uiso 0.420(17) 1 calc R U P B 2
C22 C 0.2181(11) 0.1036(5) 0.1763(10) 0.072(3) Uani 0.580(17) 1 d . U P B 1
H22A H 0.1918 0.0980 0.2156 0.086 Uiso 0.580(17) 1 calc R U P B 1
H22B H 0.1452 0.0980 0.1150 0.086 Uiso 0.580(17) 1 calc R U P B 1
C23 C 0.2805(18) 0.1790(9) 0.1902(11) 0.082(3) Uani 0.580(17) 1 d . U P B 1
H23A H 0.3352 0.1928 0.2528 0.098 Uiso 0.580(17) 1 calc R U P B 1
H23B H 0.2200 0.2201 0.1571 0.098 Uiso 0.580(17) 1 calc R U P B 1
C22A C 0.2721(11) 0.1167(6) 0.2291(9) 0.058(3) Uani 0.420(17) 1 d . U P B 2
H22C H 0.3375 0.1301 0.2906 0.069 Uiso 0.420(17) 1 calc R U P B 2
H22D H 0.1926 0.1089 0.2211 0.069 Uiso 0.420(17) 1 calc R U P B 2
C23A C 0.262(3) 0.1760(13) 0.1589(17) 0.082(3) Uani 0.420(17) 1 d . U P B 2
H23C H 0.1813 0.1709 0.1017 0.098 Uiso 0.420(17) 1 calc R U P B 2
H23D H 0.2705 0.2286 0.1799 0.098 Uiso 0.420(17) 1 calc R U P B 2
C24 C 0.3589(3) 0.1592(2) 0.1502(2) 0.0586(9) Uani 1 1 d . U . . .
H24A H 0.3081 0.1647 0.0858 0.070 Uiso 0.580(17) 1 calc R U P B 1
H24B H 0.4338 0.1908 0.1768 0.070 Uiso 0.580(17) 1 calc R U P B 1
H24C H 0.3310 0.1658 0.0890 0.070 Uiso 0.420(17) 1 calc R U P B 2
H24D H 0.4311 0.1922 0.1885 0.070 Uiso 0.420(17) 1 calc R U P B 2

loop_
_atom_site_aniso_label
_atom_site_aniso_U_11
_atom_site_aniso_U_22
_atom_site_aniso_U_33
_atom_site_aniso_U_23
_atom_site_aniso_U_13
_atom_site_aniso_U_12
Li1 0.039(2) 0.042(2) 0.036(2) -0.0064(19) 0.024(2) -0.0092(19)
O1 0.0657(14) 0.0470(12) 0.0332(11) -0.0067(9) 0.0262(11) -0.0053(10)
O2 0.0477(12) 0.0548(13) 0.0646(14) -0.0158(11) 0.0431(11) -0.0128(10)
Sc1 0.0181(2) 0.0203(2) 0.0242(2) -0.00165(16) 0.01160(18) -0.00230(15)
Si1 0.0334(4) 0.0252(3) 0.0410(4) 0.0007(3) 0.0229(3) 0.0061(3)
Si2 0.0255(3) 0.0298(3) 0.0263(3) -0.0010(3) 0.0119(3) -0.0008(3)
Si3 0.0266(3) 0.0253(3) 0.0382(4) 0.0035(3) 0.0180(3) 0.0041(3)
Si4 0.0336(4) 0.0285(3) 0.0292(4) 0.0031(3) 0.0203(3) -0.0001(3)
C1 0.0209(11) 0.0238(11) 0.0283(12) 0.0006(9) 0.0144(10) -0.0011(9)
C2 0.0578(19) 0.0494(18) 0.0511(18) -0.0034(14) 0.0350(16) 0.0184(15)
C3 0.0525(18) 0.0250(13) 0.074(2) -0.0061(14) 0.0393(17) -0.0040(12)
C4 0.0454(17) 0.0402(16) 0.0592(19) 0.0104(14) 0.0305(15) 0.0164(13)
C5 0.0409(15) 0.0451(16) 0.0369(15) 0.0077(12) 0.0253(13) 0.0087(12)
C6 0.0338(15) 0.071(2) 0.0360(16) -0.0044(15) 0.0113(13) -0.0143(14)
C7 0.0551(18) 0.0336(14) 0.0331(15) -0.0080(12) 0.0186(14) 0.0026(13)
C8 0.0223(11) 0.0245(11) 0.0236(11) -0.0012(9) 0.0126(10) -0.0008(9)
C9 0.0454(16) 0.0379(15) 0.0606(19) 0.0003(13) 0.0389(15) 0.0066(12)
C10 0.0458(17) 0.0326(14) 0.0602(19) 0.0121(13) 0.0294(15) 0.0110(12)
C11 0.0237(13) 0.0460(16) 0.0499(17) 0.0040(14) 0.0111(12) 0.0050(12)
C12 0.0534(18) 0.0394(15) 0.0523(18) 0.0038(13) 0.0367(16) -0.0093(13)
C13 0.0593(19) 0.0444(16) 0.0632(19) 0.0103(14) 0.0511(17) 0.0106(14)
C14 0.0566(19) 0.063(2) 0.0305(15) 0.0014(14) 0.0240(15) -0.0006(16)
C15 0.0241(12) 0.0274(12) 0.0366(13) -0.0003(10) 0.0186(11) -0.0025(9)
C16 0.0304(13) 0.0343(13) 0.0318(13) -0.0076(11) 0.0168(11) -0.0072(10)
C17 0.068(2) 0.0420(18) 0.0501(19) -0.0006(15) 0.0234(18) -0.0024(15)
C18 0.080(3) 0.0634(18) 0.034(2) -0.0032(17) 0.016(2) 0.001(2)
C19 0.080(3) 0.0634(18) 0.034(2) -0.0032(17) 0.016(2) 0.001(2)
C18A 0.080(3) 0.0634(18) 0.034(2) -0.0032(17) 0.016(2) 0.001(2)
C19A 0.080(3) 0.0634(18) 0.034(2) -0.0032(17) 0.016(2) 0.001(2)
C20 0.099(3) 0.092(3) 0.0336(19) -0.0156(19) 0.025(2) 0.013(3)
C21 0.078(3) 0.084(2) 0.104(3) -0.018(2) 0.078(3) -0.017(2)
C22 0.070(5) 0.066(4) 0.100(8) -0.001(4) 0.061(6) -0.001(3)
C23 0.086(5) 0.073(3) 0.112(10) -0.006(5) 0.072(7) 0.002(3)
C22A 0.038(5) 0.080(5) 0.058(6) -0.026(4) 0.029(5) -0.021(4)
C23A 0.086(5) 0.073(3) 0.112(10) -0.006(5) 0.072(7) 0.002(3)
C24 0.0453(18) 0.062(2) 0.065(2) -0.0036(17) 0.0299(17) 0.0073(15)

loop_
_atom_type_symbol
_atom_type_description
_atom_type_scat_dispersion_real
_atom_type_scat_dispersion_imag
_atom_type_scat_source
C C 0.0033 0.0016 'International Tables Vol C Tables 4.2.6.8 and 6.1.1.4'
H H 0.0000 0.0000 'International Tables Vol C Tables 4.2.6.8 and 6.1.1.4'
Li Li -0.0003 0.0001 'International Tables Vol C Tables 4.2.6.8 and 6.1.1.4'
O O 0.0106 0.0060 'International Tables Vol C Tables 4.2.6.8 and 6.1.1.4'
Sc Sc 0.2519 0.3716 'International Tables Vol C Tables 4.2.6.8 and 6.1.1.4'
Si Si 0.0817 0.0704 'International Tables Vol C Tables 4.2.6.8 and 6.1.1.4'

loop_
_geom_angle_atom_site_label_1
_geom_angle_atom_site_label_2
_geom_angle_atom_site_label_3
_geom_angle
_geom_angle_site_symmetry_1
_geom_angle_site_symmetry_3
_geom_angle_publ_flag
O2 Li1 O1 104.6(2) . . ?
O2 Li1 C16 110.9(2) . . ?
O1 Li1 C16 113.4(2) . . ?
O2 Li1 C15 111.8(2) . 3_655 ?
O1 Li1 C15 109.0(2) . 3_655 ?
C16 Li1 C15 107.20(19) . 3_655 ?
C17 O1 C20 108.3(3) . . ?
C17 O1 Li1 130.9(2) . . ?
C20 O1 Li1 118.2(3) . . ?
C24 O2 C21 111.1(3) . . ?
C24 O2 Li1 126.6(2) . . ?
C21 O2 Li1 120.4(3) . . ?
C1 Sc1 C8 112.85(8) . . ?
C1 Sc1 C15 107.20(9) . . ?
C8 Sc1 C15 115.20(9) . . ?
C1 Sc1 C16 113.46(9) . . ?
C8 Sc1 C16 107.55(9) . . ?
C15 Sc1 C16 100.03(9) . . ?
C1 Si1 C3 111.75(12) . . ?
C1 Si1 C4 115.50(13) . . ?
C3 Si1 C4 105.81(14) . . ?
C1 Si1 C2 110.44(13) . . ?
C3 Si1 C2 107.65(16) . . ?
C4 Si1 C2 105.19(14) . . ?
C1 Si2 C6 112.78(13) . . ?
C1 Si2 C5 111.26(12) . . ?
C6 Si2 C5 109.18(14) . . ?
C1 Si2 C7 113.37(12) . . ?
C6 Si2 C7 103.94(15) . . ?
C5 Si2 C7 105.82(14) . . ?
C8 Si3 C11 110.68(12) . . ?
C8 Si3 C9 110.68(12) . . ?
C11 Si3 C9 107.91(14) . . ?
C8 Si3 C10 116.17(12) . . ?
C11 Si3 C10 106.27(14) . . ?
C9 Si3 C10 104.66(14) . . ?
C8 Si4 C12 112.14(12) . . ?
C8 Si4 C13 113.09(12) . . ?
C12 Si4 C13 104.15(14) . . ?
C8 Si4 C14 112.74(13) . . ?
C12 Si4 C14 108.03(14) . . ?
C13 Si4 C14 106.12(15) . . ?
Si2 C1 Si1 117.29(12) . . ?
Si2 C1 Sc1 111.71(11) . . ?
Si1 C1 Sc1 115.51(11) . . ?
Si2 C1 H1 103.3 . . ?
Si1 C1 H1 103.3 . . ?
Sc1 C1 H1 103.3 . . ?
Si1 C2 H2A 109.5 . . ?
Si1 C2 H2B 109.5 . . ?
H2A C2 H2B 109.5 . . ?
Si1 C2 H2C 109.5 . . ?
H2A C2 H2C 109.5 . . ?
H2B C2 H2C 109.5 . . ?
Si1 C3 H3A 109.5 . . ?
Si1 C3 H3B 109.5 . . ?
H3A C3 H3B 109.5 . . ?
Si1 C3 H3C 109.5 . . ?
H3A C3 H3C 109.5 . . ?
H3B C3 H3C 109.5 . . ?
Si1 C4 H4A 109.5 . . ?
Si1 C4 H4B 109.5 . . ?
H4A C4 H4B 109.5 . . ?
Si1 C4 H4C 109.5 . . ?
H4A C4 H4C 109.5 . . ?
H4B C4 H4C 109.5 . . ?
Si2 C5 H5A 109.5 . . ?
Si2 C5 H5B 109.5 . . ?
H5A C5 H5B 109.5 . . ?
Si2 C5 H5C 109.5 . . ?
H5A C5 H5C 109.5 . . ?
H5B C5 H5C 109.5 . . ?
Si2 C6 H6A 109.5 . . ?
Si2 C6 H6B 109.5 . . ?
H6A C6 H6B 109.5 . . ?
Si2 C6 H6C 109.5 . . ?
H6A C6 H6C 109.5 . . ?
H6B C6 H6C 109.5 . . ?
Si2 C7 H7A 109.5 . . ?
Si2 C7 H7B 109.5 . . ?
H7A C7 H7B 109.5 . . ?
Si2 C7 H7C 109.5 . . ?
H7A C7 H7C 109.5 . . ?
H7B C7 H7C 109.5 . . ?
Si3 C8 Si4 117.96(12) . . ?
Si3 C8 Sc1 112.93(11) . . ?
Si4 C8 Sc1 112.54(11) . . ?
Si3 C8 H8 103.8 . . ?
Si4 C8 H8 103.8 . . ?
Sc1 C8 H8 103.8 . . ?
Si3 C9 H9A 109.5 . . ?
Si3 C9 H9B 109.5 . . ?
H9A C9 H9B 109.5 . . ?
Si3 C9 H9C 109.5 . . ?
H9A C9 H9C 109.5 . . ?
H9B C9 H9C 109.5 . . ?
Si3 C10 H10A 109.5 . . ?
Si3 C10 H10B 109.5 . . ?
H10A C10 H10B 109.5 . . ?
Si3 C10 H10C 109.5 . . ?
H10A C10 H10C 109.5 . . ?
H10B C10 H10C 109.5 . . ?
Si3 C11 H11A 109.5 . . ?
Si3 C11 H11B 109.5 . . ?
H11A C11 H11B 109.5 . . ?
Si3 C11 H11C 109.5 . . ?
H11A C11 H11C 109.5 . . ?
H11B C11 H11C 109.5 . . ?
Si4 C12 H12A 109.5 . . ?
Si4 C12 H12B 109.5 . . ?
H12A C12 H12B 109.5 . . ?
Si4 C12 H12C 109.5 . . ?
H12A C12 H12C 109.5 . . ?
H12B C12 H12C 109.5 . . ?
Si4 C13 H13A 109.5 . . ?
Si4 C13 H13B 109.5 . . ?
H13A C13 H13B 109.5 . . ?
Si4 C13 H13C 109.5 . . ?
H13A C13 H13C 109.5 . . ?
H13B C13 H13C 109.5 . . ?
Si4 C14 H14A 109.5 . . ?
Si4 C14 H14B 109.5 . . ?
H14A C14 H14B 109.5 . . ?
Si4 C14 H14C 109.5 . . ?
H14A C14 H14C 109.5 . . ?
H14B C14 H14C 109.5 . . ?
Sc1 C15 H15A 109.5 . . ?
Sc1 C15 H15B 109.5 . . ?
H15A C15 H15B 109.5 . . ?
Sc1 C15 H15C 109.5 . . ?
H15A C15 H15C 109.5 . . ?
H15B C15 H15C 109.5 . . ?
Sc1 C16 Li1 172.70(17) . . ?
Sc1 C16 H16A 109.5 . . ?
Li1 C16 H16A 67.5 . . ?
Sc1 C16 H16B 109.5 . . ?
Li1 C16 H16B 66.5 . . ?
H16A C16 H16B 109.5 . . ?
Sc1 C16 H16C 109.5 . . ?
Li1 C16 H16C 77.8 . . ?
H16A C16 H16C 109.5 . . ?
H16B C16 H16C 109.5 . . ?
C18 C17 O1 109.3(8) . . ?
O1 C17 C18A 103.4(4) . . ?
C18 C17 H17A 109.8 . . ?
O1 C17 H17A 109.8 . . ?
C18 C17 H17B 109.8 . . ?
O1 C17 H17B 109.8 . . ?
H17A C17 H17B 108.3 . . ?
O1 C17 H17C 111.1 . . ?
C18A C17 H17C 111.1 . . ?
O1 C17 H17D 111.1 . . ?
C18A C17 H17D 111.1 . . ?
H17C C17 H17D 109.0 . . ?
C17 C18 C19 111.0(15) . . ?
C17 C18 H18A 109.4 . . ?
C19 C18 H18A 109.4 . . ?
C17 C18 H18B 109.4 . . ?
C19 C18 H18B 109.4 . . ?
H18A C18 H18B 108.0 . . ?
C18 C19 C20 104.1(11) . . ?
C18 C19 H19A 110.9 . . ?
C20 C19 H19A 110.9 . . ?
C18 C19 H19B 110.9 . . ?
C20 C19 H19B 110.9 . . ?
H19A C19 H19B 109.0 . . ?
C19A C18A C17 104.3(6) . . ?
C19A C18A H18C 110.9 . . ?
C17 C18A H18C 110.9 . . ?
C19A C18A H18D 110.9 . . ?
C17 C18A H18D 110.9 . . ?
H18C C18A H18D 108.9 . . ?
C20 C19A C18A 105.1(5) . . ?
C20 C19A H19C 110.7 . . ?
C18A C19A H19C 110.7 . . ?
C20 C19A H19D 110.7 . . ?
C18A C19A H19D 110.7 . . ?
H19C C19A H19D 108.8 . . ?
C19A C20 O1 113.5(5) . . ?
O1 C20 C19 103.7(6) . . ?
O1 C20 H20A 111.0 . . ?
C19 C20 H20A 111.0 . . ?
O1 C20 H20B 111.0 . . ?
C19 C20 H20B 111.0 . . ?
H20A C20 H20B 109.0 . . ?
C19A C20 H20C 108.9 . . ?
O1 C20 H20C 108.9 . . ?
C19A C20 H20D 108.9 . . ?
O1 C20 H20D 108.9 . . ?
H20C C20 H20D 107.7 . . ?
C22 C21 O2 109.4(4) . . ?
O2 C21 C22A 105.7(4) . . ?
C22 C21 H21A 109.8 . . ?
O2 C21 H21A 109.8 . . ?
C22 C21 H21B 109.8 . . ?
O2 C21 H21B 109.8 . . ?
H21A C21 H21B 108.2 . . ?
O2 C21 H21C 110.6 . . ?
C22A C21 H21C 110.6 . . ?
O2 C21 H21D 110.6 . . ?
C22A C21 H21D 110.6 . . ?
H21C C21 H21D 108.7 . . ?
C21 C22 C23 104.1(9) . . ?
C21 C22 H22A 110.9 . . ?
C23 C22 H22A 110.9 . . ?
C21 C22 H22B 110.9 . . ?
C23 C22 H22B 110.9 . . ?
H22A C22 H22B 109.0 . . ?
C22 C23 C24 99.5(10) . . ?
C22 C23 H23A 111.9 . . ?
C24 C23 H23A 111.9 . . ?
C22 C23 H23B 111.9 . . ?
C24 C23 H23B 111.9 . . ?
H23A C23 H23B 109.6 . . ?
C21 C22A C23A 93.2(10) . . ?
C21 C22A H22C 113.1 . . ?
C23A C22A H22C 113.1 . . ?
C21 C22A H22D 113.1 . . ?
C23A C22A H22D 113.1 . . ?
H22C C22A H22D 110.5 . . ?
C24 C23A C22A 107.9(16) . . ?
C24 C23A H23C 110.1 . . ?
C22A C23A H23C 110.1 . . ?
C24 C23A H23D 110.1 . . ?
C22A C23A H23D 110.1 . . ?
H23C C23A H23D 108.4 . . ?
O2 C24 C23A 104.2(10) . . ?
O2 C24 C23 99.6(6) . . ?
O2 C24 H24A 111.9 . . ?
C23 C24 H24A 111.9 . . ?
O2 C24 H24B 111.9 . . ?
C23 C24 H24B 111.9 . . ?
H24A C24 H24B 109.6 . . ?
O2 C24 H24C 110.9 . . ?
C23A C24 H24C 110.9 . . ?
O2 C24 H24D 110.9 . . ?
C23A C24 H24D 110.9 . . ?
H24C C24 H24D 108.9 . . ?

loop_
_geom_bond_atom_site_label_1
_geom_bond_atom_site_label_2
_geom_bond_distance
_geom_bond_site_symmetry_2
_geom_bond_publ_flag
Li1 O2 1.909(5) . ?
Li1 O1 1.924(5) . ?
Li1 C16 2.348(5) . ?
Li1 C15 2.375(5) 3_655 ?
O1 C17 1.427(4) . ?
O1 C20 1.437(4) . ?
O2 C24 1.409(4) . ?
O2 C21 1.444(4) . ?
Sc1 C1 2.250(2) . ?
Sc1 C8 2.253(2) . ?
Sc1 C15 2.253(2) . ?
Sc1 C16 2.257(2) . ?
Si1 C1 1.847(2) . ?
Si1 C3 1.875(3) . ?
Si1 C4 1.879(3) . ?
Si1 C2 1.882(3) . ?
Si2 C1 1.844(2) . ?
Si2 C6 1.874(3) . ?
Si2 C5 1.876(3) . ?
Si2 C7 1.882(3) . ?
Si3 C8 1.844(2) . ?
Si3 C11 1.874(3) . ?
Si3 C9 1.876(3) . ?
Si3 C10 1.885(3) . ?
Si4 C8 1.844(2) . ?
Si4 C12 1.877(3) . ?
Si4 C13 1.884(3) . ?
Si4 C14 1.884(3) . ?
C1 H1 1.0000 . ?
C2 H2A 0.9800 . ?
C2 H2B 0.9800 . ?
C2 H2C 0.9800 . ?
C3 H3A 0.9800 . ?
C3 H3B 0.9800 . ?
C3 H3C 0.9800 . ?
C4 H4A 0.9800 . ?
C4 H4B 0.9800 . ?
C4 H4C 0.9800 . ?
C5 H5A 0.9800 . ?
C5 H5B 0.9800 . ?
C5 H5C 0.9800 . ?
C6 H6A 0.9800 . ?
C6 H6B 0.9800 . ?
C6 H6C 0.9800 . ?
C7 H7A 0.9800 . ?
C7 H7B 0.9800 . ?
C7 H7C 0.9800 . ?
C8 H8 1.0000 . ?
C9 H9A 0.9800 . ?
C9 H9B 0.9800 . ?
C9 H9C 0.9800 . ?
C10 H10A 0.9800 . ?
C10 H10B 0.9800 . ?
C10 H10C 0.9800 . ?
C11 H11A 0.9800 . ?
C11 H11B 0.9800 . ?
C11 H11C 0.9800 . ?
C12 H12A 0.9800 . ?
C12 H12B 0.9800 . ?
C12 H12C 0.9800 . ?
C13 H13A 0.9800 . ?
C13 H13B 0.9800 . ?
C13 H13C 0.9800 . ?
C14 H14A 0.9800 . ?
C14 H14B 0.9800 . ?
C14 H14C 0.9800 . ?
C15 H15A 0.9800 . ?
C15 H15B 0.9800 . ?
C15 H15C 0.9800 . ?
C16 H16A 0.9800 . ?
C16 H16B 0.9800 . ?
C16 H16C 0.9800 . ?
C17 C18 1.350(16) . ?
C17 C18A 1.586(8) . ?
C17 H17A 0.9900 . ?
C17 H17B 0.9900 . ?
C17 H17C 0.9900 . ?
C17 H17D 0.9900 . ?
C18 C19 1.424(18) . ?
C18 H18A 0.9900 . ?
C18 H18B 0.9900 . ?
C19 C20 1.579(17) . ?
C19 H19A 0.9900 . ?
C19 H19B 0.9900 . ?
C18A C19A 1.508(9) . ?
C18A H18C 0.9900 . ?
C18A H18D 0.9900 . ?
C19A C20 1.327(7) . ?
C19A H19C 0.9900 . ?
C19A H19D 0.9900 . ?
C20 H20A 0.9900 . ?
C20 H20B 0.9900 . ?
C20 H20C 0.9900 . ?
C20 H20D 0.9900 . ?
C21 C22 1.371(8) . ?
C21 C22A 1.507(11) . ?
C21 H21A 0.9900 . ?
C21 H21B 0.9900 . ?
C21 H21C 0.9900 . ?
C21 H21D 0.9900 . ?
C22 C23 1.51(2) . ?
C22 H22A 0.9900 . ?
C22 H22B 0.9900 . ?
C23 C24 1.643(14) . ?
C23 H23A 0.9900 . ?
C23 H23B 0.9900 . ?
C22A C23A 1.63(3) . ?
C22A H22C 0.9900 . ?
C22A H22D 0.9900 . ?
C23A C24 1.42(2) . ?
C23A H23C 0.9900 . ?
C23A H23D 0.9900 . ?
C24 H24A 0.9900 . ?
C24 H24B 0.9900 . ?
C24 H24C 0.9900 . ?
C24 H24D 0.9900 . ?
